data_4514600
loop_
_publ_author_name
'Carden, Will G.'
'Thorman, Rachel M.'
'Unlu, Ilyas'
'Abboud, Khalil A.'
'Fairbrother, D. Howard'
'McElwee-White, Lisa'

_publ_section_title
;
 Design, Synthesis, and Evaluation of CF<sub>3</sub>AuCNR Precursors for
 Focused Electron Beam-Induced Deposition of Gold.
;
_journal_issue 12
_journal_name_full 'ACS applied materials &amp; interfaces'
_journal_page_first 11976
_journal_page_last 11987
_journal_paper_doi 10.1021/acsami.8b18368
_journal_volume 11
_journal_year 2019
_chemical_formula_sum 'C3 H3 Au F3 N'
_chemical_formula_weight 307.03
_space_group_crystal_system monoclinic
_space_group_IT_number 12
_space_group_name_Hall '-C 2y'
_space_group_name_H-M_alt 'C 1 2/m 1'
_symmetry_space_group_name_Hall '-C 2y'
_symmetry_space_group_name_H-M 'C 1 2/m 1'
_atom_sites_solution_hydrogens geom
_atom_sites_solution_primary direct
_atom_sites_solution_secondary difmap
_audit_creation_method SHELXL-2014/7
_audit_update_record
; 
2018-09-14 # Formatted by publCIF 
  
;
_cell_angle_alpha 90
_cell_angle_beta 98.9460(10)
_cell_angle_gamma 90
_cell_formula_units_Z 4
_cell_length_a 17.1992(12)
_cell_length_b 5.8322(4)
_cell_length_c 5.6685(4)
_cell_measurement_reflns_used 9960
_cell_measurement_temperature 100(2)
_cell_measurement_theta_max 33.96
_cell_measurement_theta_min 2.40
_cell_volume 561.69(7)
_computing_cell_refinement 'Bruker APEX3 (Bruker, 2014)'
_computing_data_collection 'Bruker APEX3 (Bruker, 2014)'
_computing_data_reduction 'Bruker Apex3 SAINT (Bruker, 2014)'
_computing_molecular_graphics 'XP in SHELXTL-plus, Bruker 2014'
_computing_publication_material 'SHELXL2014/7, Sheldrick, G. M. 2014'
_computing_structure_refinement 'SHELXL2014/7, Sheldrick G. M. 2014'
_computing_structure_solution 'SHELXL2014/7, Sheldrick G. M. 2014'
_diffrn_ambient_temperature 100(2)
_diffrn_measured_fraction_theta_full 1.000
_diffrn_measured_fraction_theta_max 0.944
_diffrn_measurement_device_type 'Bruker APEX-II DUO'
_diffrn_measurement_method 'phi and omega scans'
_diffrn_radiation_type MoK\a
_diffrn_radiation_wavelength 0.71073
_diffrn_reflns_av_R_equivalents 0.0198
_diffrn_reflns_av_unetI/netI 0.0092
_diffrn_reflns_Laue_measured_fraction_full 1.000
_diffrn_reflns_Laue_measured_fraction_max 0.944
_diffrn_reflns_limit_h_max 26
_diffrn_reflns_limit_h_min -25
_diffrn_reflns_limit_k_max 9
_diffrn_reflns_limit_k_min -9
_diffrn_reflns_limit_l_max 8
_diffrn_reflns_limit_l_min -8
_diffrn_reflns_number 12460
_diffrn_reflns_point_group_measured_fraction_full 1.000
_diffrn_reflns_point_group_measured_fraction_max 0.944
_diffrn_reflns_theta_full 25.000
_diffrn_reflns_theta_max 33.965
_diffrn_reflns_theta_min 2.398
_diffrn_source 'fine-focus sealed tube'
_exptl_absorpt_coefficient_mu 26.143
_exptl_absorpt_correction_T_max 0.2279
_exptl_absorpt_correction_T_min 0.0710
_exptl_absorpt_correction_type integration
_exptl_absorpt_process_details 'Sheldrick, G. M., sadabs (2014). Acta Cryst. C71, 3--8.'
_exptl_crystal_colour colourless
_exptl_crystal_density_diffrn 3.631
_exptl_crystal_description needle
_exptl_crystal_F_000 536
_exptl_crystal_size_max 0.226
_exptl_crystal_size_mid 0.108
_exptl_crystal_size_min 0.093
_refine_diff_density_max 1.095
_refine_diff_density_min -0.974
_refine_diff_density_rms 0.124
_refine_ls_extinction_method none
_refine_ls_goodness_of_fit_ref 1.256
_refine_ls_hydrogen_treatment constr
_refine_ls_matrix_type full
_refine_ls_number_parameters 48
_refine_ls_number_reflns 1167
_refine_ls_number_restraints 0
_refine_ls_restrained_S_all 1.256
_refine_ls_R_factor_all 0.0108
_refine_ls_R_factor_gt 0.0105
_refine_ls_shift/su_max 0.002
_refine_ls_shift/su_mean 0.000
_refine_ls_structure_factor_coef Fsqd
_refine_ls_weighting_details 'w=1/[\s^2^(Fo^2^)+(0.0111P)^2^+1.2787P] where P=(Fo^2^+2Fc^2^)/3'
_refine_ls_weighting_scheme calc
_refine_ls_wR_factor_gt 0.0265
_refine_ls_wR_factor_ref 0.0265
_reflns_Friedel_coverage 0.000
_reflns_number_gt 1149
_reflns_number_total 1167
_reflns_threshold_expression 'I > 2\s(I)'
_cod_data_source_file am8b18368_si_002.cif
_cod_data_source_block will7
_cod_database_code 4514600
_shelx_shelxl_version_number 2014/7
_shelx_space_group_comment
; 
The symmetry employed for this shelxl refinement is uniquely defined 
by the following loop, which should always be used as a source of 
symmetry information in preference to the above space-group names. 
They are only intended as comments. 
;
_shelx_estimated_absorpt_t_min 0.067
_shelx_estimated_absorpt_t_max 0.195

loop_
_space_group_symop_operation_xyz
'x, y, z'
'-x, y, -z'
'x+1/2, y+1/2, z'
'-x+1/2, y+1/2, -z'
'-x, -y, -z'
'x, -y, z'
'-x+1/2, -y+1/2, -z'
'x+1/2, -y+1/2, z'

loop_
_atom_site_label
_atom_site_type_symbol
_atom_site_fract_x
_atom_site_fract_y
_atom_site_fract_z
_atom_site_U_iso_or_equiv
_atom_site_adp_type
_atom_site_occupancy
_atom_site_site_symmetry_order
_atom_site_calc_flag
_atom_site_refinement_flags_posn
_atom_site_refinement_flags_adp
_atom_site_refinement_flags_occupancy
_atom_site_disorder_assembly
_atom_site_disorder_group
Au1 Au 0.29603(2) 0.5000 0.44006(2) 0.01283(3) Uani 1 2 d S T P . .
F1 F 0.37252(11) 0.5000 0.9371(3) 0.0197(3) Uani 1 2 d S T P . .
F2 F 0.43889(8) 0.6856(3) 0.7067(2) 0.0256(3) Uani 1 1 d . . . . .
C1 C 0.39011(16) 0.5000 0.7101(5) 0.0157(5) Uani 1 2 d S T P . .
C2 C 0.21033(16) 0.5000 0.1607(5) 0.0165(5) Uani 1 2 d S T P . .
N1 N 0.16271(14) 0.5000 -0.0045(5) 0.0161(4) Uani 1 2 d S T P . .
C3 C 0.09978(17) 0.5000 -0.2030(5) 0.0197(5) Uani 1 2 d S T P . .
H3A H 0.0564 0.4050 -0.1647 0.030 Uiso 0.5 1 calc R U P A -1
H3B H 0.1188 0.4377 -0.3441 0.030 Uiso 0.5 1 calc R U P A -1
H3C H 0.0811 0.6573 -0.2357 0.030 Uiso 0.5 1 calc R U P A -1

loop_
_atom_site_aniso_label
_atom_site_aniso_U_11
_atom_site_aniso_U_22
_atom_site_aniso_U_33
_atom_site_aniso_U_23
_atom_site_aniso_U_13
_atom_site_aniso_U_12
Au1 0.01115(5) 0.01405(5) 0.01305(5) 0.000 0.00109(3) 0.000
F1 0.0266(9) 0.0198(8) 0.0131(7) 0.000 0.0040(6) 0.000
F2 0.0201(6) 0.0307(7) 0.0242(6) 0.0047(5) -0.0016(5) -0.0116(5)
C1 0.0144(11) 0.0177(11) 0.0145(11) 0.000 0.0007(9) 0.000
C2 0.0158(11) 0.0135(11) 0.0204(13) 0.000 0.0035(9) 0.000
N1 0.0151(9) 0.0141(9) 0.0189(11) 0.000 0.0017(8) 0.000
C3 0.0186(12) 0.0209(13) 0.0175(12) 0.000 -0.0040(10) 0.000

loop_
_atom_type_symbol
_atom_type_description
_atom_type_scat_dispersion_real
_atom_type_scat_dispersion_imag
_atom_type_scat_source
C C 0.0033 0.0016 'International Tables Vol C Tables 4.2.6.8 and 6.1.1.4'
H H 0.0000 0.0000 'International Tables Vol C Tables 4.2.6.8 and 6.1.1.4'
N N 0.0061 0.0033 'International Tables Vol C Tables 4.2.6.8 and 6.1.1.4'
F F 0.0171 0.0103 'International Tables Vol C Tables 4.2.6.8 and 6.1.1.4'
Au Au -2.0133 8.8022 'International Tables Vol C Tables 4.2.6.8 and 6.1.1.4'

loop_
_geom_angle_atom_site_label_1
_geom_angle_atom_site_label_2
_geom_angle_atom_site_label_3
_geom_angle
_geom_angle_site_symmetry_1
_geom_angle_site_symmetry_3
C2 Au1 C1 175.74(11) . .
F1 C1 F2 103.81(16) . .
F1 C1 F2 103.81(16) . 6_565
F2 C1 F2 104.2(2) . 6_565
F1 C1 Au1 116.03(18) . .
F2 C1 Au1 113.81(14) . .
F2 C1 Au1 113.81(14) 6_565 .
N1 C2 Au1 177.9(2) . .
C2 N1 C3 176.8(3) . .
N1 C3 H3A 109.5 . .
N1 C3 H3B 109.5 . .
H3A C3 H3B 109.5 . .
N1 C3 H3C 109.5 . .
H3A C3 H3C 109.5 . .
H3B C3 H3C 109.5 . .

loop_
_geom_bond_atom_site_label_1
_geom_bond_atom_site_label_2
_geom_bond_distance
_geom_bond_site_symmetry_2
Au1 C2 1.988(3) .
Au1 C1 2.047(3) .
F1 C1 1.367(3) .
F2 C1 1.371(2) .
C1 F2 1.371(2) 6_565
C2 N1 1.144(4) .
N1 C3 1.435(4) .
C3 H3A 0.9800 .
C3 H3B 0.9800 .
C3 H3C 0.9800 .

loop_
_geom_hbond_atom_site_label_D
_geom_hbond_atom_site_label_H
_geom_hbond_atom_site_label_A
_geom_hbond_distance_DH
_geom_hbond_distance_HA
_geom_hbond_distance_DA
_geom_hbond_angle_DHA
_geom_hbond_site_symmetry_A
C3 H3A F2 0.98 2.41 3.293(3) 149.9 3_444
C3 H3B F2 0.98 2.60 3.372(3) 136.2 4_545
C3 H3C F2 0.98 2.59 3.293(3) 129.1 8_464
